data_4314011
loop_
_publ_author_name
'Changsheng Cao'
'S. Dahal'
'Mayou Shang'
'Alicia M. Beatty'
'Wendy Hibbs'
'Charles E. Schulz'
'W. Robert Scheidt'

_publ_section_title
;
 Effect of the Sixth Axial Ligand in CS-Ligated
 Iron(II)octaethylporphyrinates: Structural and M\"ossbauer Studies
;
_journal_name_full 'Inorganic Chemistry'
_journal_page_first 5202
_journal_page_last 5210
_journal_paper_doi 10.1021/ic030043r
_journal_volume 42
_journal_year 2003
_chemical_formula_moiety 'C38 H52 Fe N4 O S'
_chemical_formula_sum 'C38 H52 Fe N4 O S'
_chemical_formula_weight 668.75
_chemical_name_systematic
;
    ?
;
_space_group_IT_number 2
_symmetry_cell_setting triclinic
_symmetry_space_group_name_Hall '-P 1'
_symmetry_space_group_name_H-M 'P -1'
_atom_sites_solution_hydrogens geom
_atom_sites_solution_primary direct
_atom_sites_solution_secondary difmap
_audit_creation_method SHELXL-97
_cell_angle_alpha 90.2610(10)
_cell_angle_beta 100.3620(10)
_cell_angle_gamma 114.6640(10)
_cell_formula_units_Z 1
_cell_length_a 9.0599(5)
_cell_length_b 9.4389(5)
_cell_length_c 11.0676(6)
_cell_measurement_reflns_used 6525
_cell_measurement_temperature 100(2)
_cell_measurement_theta_max 28.28
_cell_measurement_theta_min 2.384
_cell_volume 842.72(8)
_computing_cell_refinement 'Bruker SMART'
_computing_data_collection 'Bruker SMART'
_computing_data_reduction 'Bruker SHELXTL'
_computing_molecular_graphics 'Bruker SHELXTL'
_computing_publication_material 'Bruker SHELXTL'
_computing_structure_refinement 'SHELXL-97 (Sheldrick, 1997)'
_computing_structure_solution 'SHELXS-97 (Sheldrick, 1990)'
_diffrn_ambient_temperature 100(2)
_diffrn_measured_fraction_theta_full 0.998
_diffrn_measured_fraction_theta_max 0.998
_diffrn_measurement_device_type 'CCD area detector'
_diffrn_measurement_method 'phi and omega scans'
_diffrn_radiation_monochromator graphite
_diffrn_radiation_source 'fine-focus sealed tube'
_diffrn_radiation_type MoK\a
_diffrn_radiation_wavelength 0.71073
_diffrn_reflns_av_R_equivalents 0.0189
_diffrn_reflns_av_sigmaI/netI 0.0278
_diffrn_reflns_limit_h_max 12
_diffrn_reflns_limit_h_min -11
_diffrn_reflns_limit_k_max 12
_diffrn_reflns_limit_k_min -12
_diffrn_reflns_limit_l_max 14
_diffrn_reflns_limit_l_min -14
_diffrn_reflns_number 9096
_diffrn_reflns_theta_full 28.28
_diffrn_reflns_theta_max 28.28
_diffrn_reflns_theta_min 2.38
_exptl_absorpt_coefficient_mu 0.546
_exptl_absorpt_correction_type none
_exptl_crystal_colour red
_exptl_crystal_density_diffrn 1.318
_exptl_crystal_density_method 'not measured'
_exptl_crystal_description rectangular
_exptl_crystal_F_000 358
_exptl_crystal_size_max 0.52
_exptl_crystal_size_mid 0.25
_exptl_crystal_size_min 0.17
_refine_diff_density_max 0.450
_refine_diff_density_min -0.566
_refine_diff_density_rms 0.073
_refine_ls_extinction_method none
_refine_ls_goodness_of_fit_ref 1.283
_refine_ls_hydrogen_treatment mixed
_refine_ls_matrix_type full
_refine_ls_number_parameters 223
_refine_ls_number_reflns 4178
_refine_ls_number_restraints 0
_refine_ls_restrained_S_all 1.283
_refine_ls_R_factor_all 0.0608
_refine_ls_R_factor_gt 0.0587
_refine_ls_shift/su_max 0.006
_refine_ls_shift/su_mean 0.001
_refine_ls_structure_factor_coef Fsqd
_refine_ls_weighting_details 'calc w=1/[\s^2^(Fo^2^)+(0.0278P)^2^+1.5067P] where P=(Fo^2^+2Fc^2^)/3'
_refine_ls_weighting_scheme calc
_refine_ls_wR_factor_gt 0.1395
_refine_ls_wR_factor_ref 0.1403
_reflns_number_gt 3956
_reflns_number_total 4178
_reflns_threshold_expression >2sigma(I)
_cod_data_source_file ic030043r_3.cif
_cod_data_source_block meoh
_cod_database_code 4314011

loop_
_symmetry_equiv_pos_as_xyz
'x, y, z'
'-x, -y, -z'

loop_
_atom_site_label
_atom_site_type_symbol
_atom_site_fract_x
_atom_site_fract_y
_atom_site_fract_z
_atom_site_U_iso_or_equiv
_atom_site_adp_type
_atom_site_occupancy
_atom_site_symmetry_multiplicity
_atom_site_calc_flag
_atom_site_refinement_flags
_atom_site_disorder_assembly
_atom_site_disorder_group
Fe1 Fe -0.5000 -0.5000 0.5000 0.02162(15) Uani 1 2 d S . .
N1 N -0.3870(3) -0.6345(2) 0.56181(19) 0.0172(4) Uani 1 1 d . A .
CA1 C -0.2738(3) -0.6644(3) 0.5107(2) 0.0185(5) Uani 1 1 d . . .
S1 S -0.1665(3) -0.2321(2) 0.69425(19) 0.0256(4) Uani 0.50 1 d P A 1
C19 C -0.3231(14) -0.3514(9) 0.6006(11) 0.0194(16) Uani 0.50 1 d P A 1
O51 O -0.3028(10) -0.2978(6) 0.5926(7) 0.0209(13) Uani 0.50 1 d P A 2
H51 H -0.2293 -0.2690 0.5322 0.025 Uiso 1 1 d R A 2
C51 C -0.2022(10) -0.2942(10) 0.7054(8) 0.0295(17) Uani 0.50 1 d P A 2
H51A H -0.1220 -0.2055 0.7609 0.035 Uiso 1 1 d R A 2
H51B H -0.1647 -0.3693 0.6890 0.035 Uiso 1 1 d R A 2
H51C H -0.2764 -0.3553 0.7543 0.035 Uiso 1 1 d R A 2
CB1 C -0.2188(3) -0.7679(3) 0.5829(2) 0.0193(5) Uani 1 1 d . A .
N2 N -0.6124(3) -0.5419(2) 0.64366(19) 0.0181(4) Uani 1 1 d . A .
CB2 C -0.2961(3) -0.7972(3) 0.6801(2) 0.0196(5) Uani 1 1 d . . .
CA2 C -0.3981(3) -0.7115(3) 0.6680(2) 0.0189(5) Uani 1 1 d . A .
CM1 C -0.4920(3) -0.7058(3) 0.7518(2) 0.0199(5) Uani 1 1 d . . .
HM1 H -0.4819 -0.7604 0.8228 0.024 Uiso 1 1 d R A .
CA3 C -0.5920(3) -0.6272(3) 0.7410(2) 0.0192(5) Uani 1 1 d . A .
CB3 C -0.6928(3) -0.6263(3) 0.8288(2) 0.0213(5) Uani 1 1 d . . .
CB4 C -0.7771(3) -0.5419(3) 0.7829(2) 0.0209(5) Uani 1 1 d . A .
CA4 C -0.7259(3) -0.4888(3) 0.6682(2) 0.0194(5) Uani 1 1 d . . .
C11 C -0.1044(3) -0.8323(3) 0.5481(3) 0.0240(5) Uani 1 1 d . . .
H11A H -0.0227 -0.7544 0.5244 0.029 Uiso 1 1 d R A .
H11B H -0.0779 -0.8782 0.6177 0.029 Uiso 1 1 d R . .
C12 C -0.1922(4) -0.9640(3) 0.4440(3) 0.0272(6) Uani 1 1 d . A .
H12A H -0.2954 -1.0522 0.4611 0.033 Uiso 1 1 d R . .
H12B H -0.2137 -0.9283 0.3745 0.033 Uiso 1 1 d R . .
H12C H -0.1162 -0.9948 0.4262 0.033 Uiso 1 1 d R . .
C21 C -0.2860(3) -0.9006(3) 0.7810(2) 0.0235(5) Uani 1 1 d . A .
H21A H -0.2597 -0.8492 0.8584 0.028 Uiso 1 1 d R . .
H21B H -0.1971 -0.9169 0.7793 0.028 Uiso 1 1 d R . .
C22 C -0.4352(4) -1.0590(3) 0.7631(3) 0.0325(7) Uani 1 1 d . . .
H22A H -0.4259 -1.1195 0.8312 0.039 Uiso 1 1 d R A .
H22B H -0.4574 -1.1215 0.6764 0.039 Uiso 1 1 d R . .
H22C H -0.5224 -1.0412 0.7756 0.039 Uiso 1 1 d R . .
C31 C -0.7019(4) -0.7090(4) 0.9447(3) 0.0285(6) Uani 1 1 d . A .
H31A H -0.5880 -0.6802 0.9873 0.034 Uiso 1 1 d R . .
H31B H -0.7368 -0.6613 0.9989 0.034 Uiso 1 1 d R . .
C32 C -0.8111(4) -0.8840(4) 0.9213(3) 0.0364(7) Uani 1 1 d . . .
H32A H -0.7552 -0.9291 0.8759 0.044 Uiso 1 1 d R A .
H32B H -0.8218 -0.9555 0.9719 0.044 Uiso 1 1 d R . .
H32C H -0.9325 -0.9117 0.8775 0.044 Uiso 1 1 d R . .
C41 C -0.8991(3) -0.5043(3) 0.8363(3) 0.0256(6) Uani 1 1 d . . .
H41A H -0.9455 -0.5756 0.8798 0.031 Uiso 1 1 d R A .
H41B H -0.9801 -0.5186 0.7852 0.031 Uiso 1 1 d R . .
C42 C -0.8232(4) -0.3408(4) 0.9039(3) 0.0352(7) Uani 1 1 d . A .
H42A H -0.8995 -0.3207 0.9356 0.042 Uiso 1 1 d R . .
H42B H -0.7640 -0.2677 0.8603 0.042 Uiso 1 1 d R . .
H42C H -0.7555 -0.3425 0.9544 0.042 Uiso 1 1 d R . .
CM2 C -0.7798(3) -0.3948(3) 0.5952(2) 0.0201(5) Uani 1 1 d . . .
HM2 H -0.8545 -0.3696 0.6188 0.024 Uiso 1 1 d R . .

loop_
_atom_site_aniso_label
_atom_site_aniso_U_11
_atom_site_aniso_U_22
_atom_site_aniso_U_33
_atom_site_aniso_U_23
_atom_site_aniso_U_13
_atom_site_aniso_U_12
Fe1 0.0289(3) 0.0170(3) 0.0289(3) 0.0090(2) 0.0179(2) 0.0145(2)
N1 0.0167(10) 0.0172(10) 0.0174(10) -0.0001(8) 0.0033(8) 0.0070(8)
CA1 0.0157(11) 0.0169(11) 0.0207(12) -0.0046(9) 0.0006(9) 0.0062(9)
S1 0.0222(9) 0.0230(9) 0.0255(8) -0.0029(8) -0.0001(6) 0.0059(8)
C19 0.026(4) 0.015(4) 0.023(3) 0.007(3) 0.009(2) 0.013(4)
O51 0.024(3) 0.020(3) 0.021(2) 0.002(3) 0.0060(18) 0.011(3)
C51 0.027(4) 0.027(4) 0.027(4) -0.003(4) 0.000(3) 0.006(4)
CB1 0.0150(11) 0.0183(11) 0.0212(12) -0.0040(9) -0.0019(9) 0.0059(9)
N2 0.0168(10) 0.0194(10) 0.0189(10) 0.0006(8) 0.0057(8) 0.0076(8)
CB2 0.0163(11) 0.0173(11) 0.0216(12) -0.0031(9) -0.0014(9) 0.0059(9)
CA2 0.0169(11) 0.0158(11) 0.0211(12) -0.0004(9) 0.0010(9) 0.0053(9)
CM1 0.0204(12) 0.0195(11) 0.0181(12) 0.0024(9) 0.0024(9) 0.0073(10)
CA3 0.0177(11) 0.0196(11) 0.0181(12) -0.0005(9) 0.0035(9) 0.0058(9)
CB3 0.0196(12) 0.0228(12) 0.0193(12) -0.0003(9) 0.0057(9) 0.0062(10)
CB4 0.0184(12) 0.0225(12) 0.0194(12) -0.0025(9) 0.0056(9) 0.0056(10)
CA4 0.0168(11) 0.0166(11) 0.0233(12) -0.0029(9) 0.0062(9) 0.0047(9)
C11 0.0226(13) 0.0281(13) 0.0238(13) -0.0034(10) 0.0003(10) 0.0149(11)
C12 0.0307(15) 0.0289(14) 0.0257(14) -0.0055(11) -0.0034(11) 0.0199(12)
C21 0.0230(13) 0.0243(13) 0.0225(13) -0.0005(10) -0.0009(10) 0.0117(11)
C22 0.0303(15) 0.0267(14) 0.0381(17) 0.0099(12) 0.0001(12) 0.0125(12)
C31 0.0283(14) 0.0365(15) 0.0221(13) 0.0050(11) 0.0090(11) 0.0136(12)
C32 0.0260(15) 0.0376(17) 0.0386(17) 0.0178(14) 0.0056(13) 0.0072(13)
C41 0.0216(13) 0.0314(14) 0.0259(13) 0.0032(11) 0.0112(11) 0.0107(11)
C42 0.0272(15) 0.0461(18) 0.0324(16) -0.0140(14) 0.0059(12) 0.0158(14)
CM2 0.0141(11) 0.0196(12) 0.0257(13) -0.0039(10) 0.0046(9) 0.0062(9)

loop_
_atom_type_symbol
_atom_type_description
_atom_type_scat_dispersion_real
_atom_type_scat_dispersion_imag
_atom_type_scat_source
C C 0.0033 0.0016 'International Tables Vol C Tables 4.2.6.8 and 6.1.1.4'
H H 0.0000 0.0000 'International Tables Vol C Tables 4.2.6.8 and 6.1.1.4'
N N 0.0061 0.0033 'International Tables Vol C Tables 4.2.6.8 and 6.1.1.4'
S S 0.1246 0.1234 'International Tables Vol C Tables 4.2.6.8 and 6.1.1.4'
Fe Fe 0.3463 0.8444 'International Tables Vol C Tables 4.2.6.8 and 6.1.1.4'
O O 0.0106 0.0060 'International Tables Vol C Tables 4.2.6.8 and 6.1.1.4'

loop_
_geom_angle_atom_site_label_1
_geom_angle_atom_site_label_2
_geom_angle_atom_site_label_3
_geom_angle
_geom_angle_site_symmetry_1
_geom_angle_site_symmetry_3
_geom_angle_publ_flag
C19 Fe1 C19 180.0(5) . 2_446 ?
C19 Fe1 N1 97.5(3) . 2_446 ?
C19 Fe1 N1 82.5(3) 2_446 2_446 ?
C19 Fe1 N1 82.4(3) . . ?
C19 Fe1 N1 97.6(3) 2_446 . ?
N1 Fe1 N1 180.0 2_446 . ?
C19 Fe1 N2 92.9(3) . 2_446 ?
C19 Fe1 N2 87.1(3) 2_446 2_446 ?
N1 Fe1 N2 89.72(8) 2_446 2_446 ?
N1 Fe1 N2 90.28(8) . 2_446 ?
C19 Fe1 N2 87.1(3) . . ?
C19 Fe1 N2 92.9(3) 2_446 . ?
N1 Fe1 N2 90.28(8) 2_446 . ?
N1 Fe1 N2 89.72(8) . . ?
N2 Fe1 N2 180.00(11) 2_446 . ?
C19 Fe1 O51 168.8(4) . 2_446 ?
C19 Fe1 O51 11.2(4) 2_446 2_446 ?
N1 Fe1 O51 92.34(19) 2_446 2_446 ?
N1 Fe1 O51 87.67(19) . 2_446 ?
N2 Fe1 O51 92.4(2) 2_446 2_446 ?
N2 Fe1 O51 87.6(2) . 2_446 ?
C19 Fe1 O51 11.2(4) . . ?
C19 Fe1 O51 168.8(4) 2_446 . ?
N1 Fe1 O51 87.66(19) 2_446 . ?
N1 Fe1 O51 92.33(19) . . ?
N2 Fe1 O51 87.6(2) 2_446 . ?
N2 Fe1 O51 92.4(2) . . ?
O51 Fe1 O51 180.0 2_446 . ?
CA1 N1 CA2 104.9(2) . . ?
CA1 N1 Fe1 127.22(17) . . ?
CA2 N1 Fe1 127.78(16) . . ?
N1 CA1 CM2 124.8(2) . 2_446 ?
N1 CA1 CB1 110.9(2) . . ?
CM2 CA1 CB1 124.3(2) 2_446 . ?
C19 S1 H51 43.8 . . ?
C19 S1 H51A 147.8 . . ?
H51 S1 H51A 168.1 . . ?
C19 S1 H51B 69.5 . . ?
H51 S1 H51B 84.3 . . ?
H51A S1 H51B 98.2 . . ?
C19 S1 H51C 67.7 . . ?
H51 S1 H51C 110.9 . . ?
H51A S1 H51C 80.3 . . ?
H51B S1 H51C 60.9 . . ?
S1 C19 Fe1 175.4(6) . . ?
S1 C19 H51 76.2 . . ?
Fe1 C19 H51 106.5 . . ?
C51 O51 Fe1 124.2(5) . . ?
C51 O51 H51 105.7 . . ?
Fe1 O51 H51 100.9 . . ?
O51 C51 H51A 129.5 . . ?
O51 C51 H51B 102.4 . . ?
H51A C51 H51B 114.4 . . ?
O51 C51 H51C 104.9 . . ?
H51A C51 H51C 104.4 . . ?
H51B C51 H51C 95.8 . . ?
CB2 CB1 CA1 106.6(2) . . ?
CB2 CB1 C11 128.8(2) . . ?
CA1 CB1 C11 124.5(2) . . ?
CA3 N2 CA4 105.1(2) . . ?
CA3 N2 Fe1 127.74(17) . . ?
CA4 N2 Fe1 127.13(17) . . ?
CB1 CB2 CA2 106.7(2) . . ?
CB1 CB2 C21 128.4(2) . . ?
CA2 CB2 C21 124.9(2) . . ?
CM1 CA2 N1 124.5(2) . . ?
CM1 CA2 CB2 124.8(2) . . ?
N1 CA2 CB2 110.8(2) . . ?
CA2 CM1 CA3 125.7(2) . . ?
CA2 CM1 HM1 114.5 . . ?
CA3 CM1 HM1 119.8 . . ?
N2 CA3 CM1 124.5(2) . . ?
N2 CA3 CB3 110.8(2) . . ?
CM1 CA3 CB3 124.6(2) . . ?
CB4 CB3 CA3 106.6(2) . . ?
CB4 CB3 C31 128.5(2) . . ?
CA3 CB3 C31 124.9(2) . . ?
CB3 CB4 CA4 106.8(2) . . ?
CB3 CB4 C41 129.0(2) . . ?
CA4 CB4 C41 124.2(2) . . ?
CM2 CA4 N2 124.7(2) . . ?
CM2 CA4 CB4 124.6(2) . . ?
N2 CA4 CB4 110.6(2) . . ?
CB1 C11 C12 112.1(2) . . ?
CB1 C11 H11A 107.2 . . ?
C12 C11 H11A 109.8 . . ?
CB1 C11 H11B 104.0 . . ?
C12 C11 H11B 106.2 . . ?
H11A C11 H11B 117.5 . . ?
C11 C12 H12A 114.1 . . ?
C11 C12 H12B 111.3 . . ?
H12A C12 H12B 110.6 . . ?
C11 C12 H12C 107.4 . . ?
H12A C12 H12C 114.1 . . ?
H12B C12 H12C 98.4 . . ?
CB2 C21 C22 113.3(2) . . ?
CB2 C21 H21A 112.2 . . ?
C22 C21 H21A 114.1 . . ?
CB2 C21 H21B 106.4 . . ?
C22 C21 H21B 107.9 . . ?
H21A C21 H21B 102.0 . . ?
C21 C22 H22A 110.5 . . ?
C21 C22 H22B 113.2 . . ?
H22A C22 H22B 112.4 . . ?
C21 C22 H22C 106.7 . . ?
H22A C22 H22C 99.7 . . ?
H22B C22 H22C 113.4 . . ?
CB3 C31 C32 113.0(2) . . ?
CB3 C31 H31A 106.7 . . ?
C32 C31 H31A 115.2 . . ?
CB3 C31 H31B 108.5 . . ?
C32 C31 H31B 111.9 . . ?
H31A C31 H31B 100.7 . . ?
C31 C32 H32A 107.0 . . ?
C31 C32 H32B 128.5 . . ?
H32A C32 H32B 88.5 . . ?
C31 C32 H32C 113.8 . . ?
H32A C32 H32C 113.1 . . ?
H32B C32 H32C 103.4 . . ?
CB4 C41 C42 113.4(2) . . ?
CB4 C41 H41A 108.7 . . ?
C42 C41 H41A 113.4 . . ?
CB4 C41 H41B 111.5 . . ?
C42 C41 H41B 111.6 . . ?
H41A C41 H41B 97.2 . . ?
C41 C42 H42A 111.8 . . ?
C41 C42 H42B 112.5 . . ?
H42A C42 H42B 115.4 . . ?
C41 C42 H42C 103.5 . . ?
H42A C42 H42C 111.6 . . ?
H42B C42 H42C 100.9 . . ?
CA4 CM2 CA1 125.7(2) . 2_446 ?
CA4 CM2 HM2 117.0 . . ?
CA1 CM2 HM2 117.2 2_446 . ?

loop_
_geom_bond_atom_site_label_1
_geom_bond_atom_site_label_2
_geom_bond_distance
_geom_bond_site_symmetry_2
_geom_bond_publ_flag
Fe1 C19 1.800(12) . ?
Fe1 C19 1.801(12) 2_446 ?
Fe1 N1 1.992(2) 2_446 ?
Fe1 N1 1.992(2) . ?
Fe1 N2 1.994(2) 2_446 ?
Fe1 N2 1.994(2) . ?
Fe1 O51 2.089(7) 2_446 ?
Fe1 O51 2.089(7) . ?
N1 CA1 1.379(3) . ?
N1 CA2 1.382(3) . ?
CA1 CM2 1.381(4) 2_446 ?
CA1 CB1 1.453(4) . ?
S1 C19 1.576(12) . ?
S1 H51 1.7673 . ?
S1 H51A 0.7594 . ?
S1 H51B 1.3019 . ?
S1 H51C 1.4367 . ?
C19 H51 1.2594 . ?
O51 C51 1.398(11) . ?
O51 H51 0.9870 . ?
C51 H51A 0.9663 . ?
C51 H51B 0.9339 . ?
C51 H51C 0.9419 . ?
CB1 CB2 1.356(4) . ?
CB1 C11 1.503(3) . ?
N2 CA3 1.379(3) . ?
N2 CA4 1.382(3) . ?
CB2 CA2 1.452(3) . ?
CB2 C21 1.501(4) . ?
CA2 CM1 1.381(3) . ?
CM1 CA3 1.382(4) . ?
CM1 HM1 0.9532 . ?
CA3 CB3 1.451(3) . ?
CB3 CB4 1.359(4) . ?
CB3 C31 1.502(4) . ?
CB4 CA4 1.450(3) . ?
CB4 C41 1.503(3) . ?
CA4 CM2 1.380(4) . ?
C11 C12 1.529(4) . ?
C11 H11A 0.8794 . ?
C11 H11B 0.9292 . ?
C12 H12A 1.0090 . ?
C12 H12B 0.8638 . ?
C12 H12C 0.9014 . ?
C21 C22 1.522(4) . ?
C21 H21A 0.9228 . ?
C21 H21B 0.8842 . ?
C22 H22A 0.9603 . ?
C22 H22B 1.0649 . ?
C22 H22C 0.9068 . ?
C31 C32 1.521(4) . ?
C31 H31A 0.9756 . ?
C31 H31B 0.9192 . ?
C32 H32A 0.9797 . ?
C32 H32B 0.8643 . ?
C32 H32C 1.0390 . ?
C41 C42 1.528(4) . ?
C41 H41A 0.8370 . ?
C41 H41B 0.8025 . ?
C42 H42A 0.9122 . ?
C42 H42B 0.8860 . ?
C42 H42C 0.7579 . ?
CM2 CA1 1.381(4) 2_446 ?
CM2 HM2 0.8833 . ?
